data_7244348
loop_
_publ_author_name
'Panigrahi, Dipankar'
'Mondal, Munmun'
'Gupta, Rohit'
'Mani, Ganesan'

_publ_section_title
;
 Four- and five-coordinate nickel(ii) complexes bearing new
 diphosphine--phosphonite and triphosphine--phosphite ligands: catalysts
 for N-alkylation of amines
;
_journal_issue 8
_journal_name_full 'RSC Advances'
_journal_page_first 4510
_journal_page_last 4520
_journal_paper_doi 10.1039/D1RA08961G
_journal_volume 12
_journal_year 2022
_chemical_formula_sum 'C39 H36 Cl F6 Ni O3 P5'
_chemical_formula_weight 915.69
_space_group_crystal_system cubic
_space_group_IT_number 198
_space_group_name_Hall 'P 2ac 2ab 3'
_space_group_name_H-M_alt 'P 21 3'
_atom_sites_solution_hydrogens geom
_audit_creation_method SHELXL-2018/3
_audit_update_record
;
2021-12-09 deposited with the CCDC.	2021-12-21 downloaded from the CCDC.
;
_cell_angle_alpha 90
_cell_angle_beta 90
_cell_angle_gamma 90
_cell_formula_units_Z 4
_cell_length_a 16.0943(9)
_cell_length_b 16.0943(9)
_cell_length_c 16.0943(9)
_cell_measurement_reflns_used 62912
_cell_measurement_temperature 296(2)
_cell_measurement_theta_max 27.146
_cell_measurement_theta_min 2.192
_cell_volume 4168.9(4)
_computing_molecular_graphics ORTEP
_computing_publication_material CIFTAB
_computing_structure_refinement 'SHELXL-2018/3 (Sheldrick, 2018)'
_computing_structure_solution sir92
_diffrn_ambient_temperature 296(2)
_diffrn_measured_fraction_theta_full 0.999
_diffrn_measured_fraction_theta_max 0.999
_diffrn_measurement_device_type 'APEX3 D8 QUEST PHOTON-II CCD'
_diffrn_measurement_method '\w scans'
_diffrn_radiation_type MoK\a
_diffrn_radiation_wavelength 0.71073
_diffrn_reflns_av_R_equivalents 0.0979
_diffrn_reflns_av_unetI/netI 0.0351
_diffrn_reflns_Laue_measured_fraction_full 0.999
_diffrn_reflns_Laue_measured_fraction_max 0.999
_diffrn_reflns_limit_h_max 20
_diffrn_reflns_limit_h_min -20
_diffrn_reflns_limit_k_max 20
_diffrn_reflns_limit_k_min -20
_diffrn_reflns_limit_l_max 20
_diffrn_reflns_limit_l_min -20
_diffrn_reflns_number 62912
_diffrn_reflns_point_group_measured_fraction_full 1.000
_diffrn_reflns_point_group_measured_fraction_max 1.000
_diffrn_reflns_theta_full 25.242
_diffrn_reflns_theta_max 27.146
_diffrn_reflns_theta_min 2.192
_diffrn_source 'Fine focused sealed tube'
_exptl_absorpt_coefficient_mu 0.784
_exptl_absorpt_correction_type multi-scan
_exptl_absorpt_process_details sadabs
_exptl_crystal_colour purple
_exptl_crystal_density_diffrn 1.459
_exptl_crystal_description prism
_exptl_crystal_F_000 1872
_exptl_crystal_size_max 0.107
_exptl_crystal_size_mid 0.085
_exptl_crystal_size_min 0.047
_exptl_transmission_factor_max 0.7455
_exptl_transmission_factor_min 0.6450
_refine_diff_density_max 0.746
_refine_diff_density_min -0.594
_refine_diff_density_rms 0.087
_refine_ls_abs_structure_details
;
 Flack x determined using 922 quotients [(I+)-(I-)]/[(I+)+(I-)]
 (Parsons, Flack and Wagner, Acta Cryst. B69 (2013) 249-259).
;
_refine_ls_abs_structure_Flack 0.024(12)
_refine_ls_extinction_method none
_refine_ls_goodness_of_fit_ref 1.059
_refine_ls_hydrogen_treatment constr
_refine_ls_matrix_type full
_refine_ls_number_parameters 166
_refine_ls_number_reflns 3107
_refine_ls_number_restraints 0
_refine_ls_restrained_S_all 1.059
_refine_ls_R_factor_all 0.0924
_refine_ls_R_factor_gt 0.0630
_refine_ls_shift/su_max 0.000
_refine_ls_shift/su_mean 0.000
_refine_ls_structure_factor_coef Fsqd
_refine_ls_weighting_details 'w=1/[\s^2^(Fo^2^)+(0.1035P)^2^+5.6636P] where P=(Fo^2^+2Fc^2^)/3'
_refine_ls_weighting_scheme calc
_refine_ls_wR_factor_gt 0.1675
_refine_ls_wR_factor_ref 0.1973
_reflns_Friedel_coverage 0.810
_reflns_Friedel_fraction_full 1.000
_reflns_Friedel_fraction_max 1.000
_reflns_number_gt 2369
_reflns_number_total 3107
_reflns_threshold_expression 'I > 2\s(I)'
_cod_data_source_file d1ra08961g2.cif
_cod_data_source_block complex8
_cod_original_cell_volume 4168.8(7)
_cod_database_code 7244348
_shelx_shelxl_version_number 2018/3
_shelx_space_group_comment
;
The symmetry employed for this shelxl refinement is uniquely defined
by the following loop, which should always be used as a source of
symmetry information in preference to the above space-group names.
They are only intended as comments.
;

loop_
_space_group_symop_operation_xyz
'x, y, z'
'-x+1/2, -y, z+1/2'
'x+1/2, -y+1/2, -z'
'-x, y+1/2, -z+1/2'
'z, x, y'
'y, z, x'
'-z+1/2, -x, y+1/2'
'-y, z+1/2, -x+1/2'
'z+1/2, -x+1/2, -y'
'-y+1/2, -z, x+1/2'
'-z, x+1/2, -y+1/2'
'y+1/2, -z+1/2, -x'

loop_
_atom_site_label
_atom_site_type_symbol
_atom_site_fract_x
_atom_site_fract_y
_atom_site_fract_z
_atom_site_U_iso_or_equiv
_atom_site_adp_type
_atom_site_occupancy
_atom_site_site_symmetry_order
_atom_site_calc_flag
_atom_site_refinement_flags_posn
_atom_site_refinement_flags_adp
_atom_site_refinement_flags_occupancy
_atom_site_disorder_assembly
_atom_site_disorder_group
C1 C 0.3086(7) 0.0158(7) 0.3829(6) 0.072(3) Uani 1 1 d . . . . .
C2 C 0.2597(7) 0.0214(9) 0.4532(8) 0.088(4) Uani 1 1 d . . . . .
H2 H 0.281982 0.008565 0.504936 0.105 Uiso 1 1 calc R U . . .
C3 C 0.1748(8) 0.0468(11) 0.4463(11) 0.106(5) Uani 1 1 d . . . . .
H3 H 0.139920 0.046846 0.492385 0.127 Uiso 1 1 calc R U . . .
C4 C 0.1463(10) 0.0712(10) 0.3692(12) 0.107(5) Uani 1 1 d . . . . .
H4 H 0.091535 0.088745 0.363351 0.128 Uiso 1 1 calc R U . . .
C5 C 0.1966(9) 0.0700(11) 0.3020(10) 0.107(5) Uani 1 1 d . . . . .
H5 H 0.175315 0.086899 0.251002 0.129 Uiso 1 1 calc R U . . .
C6 C 0.2776(9) 0.0448(11) 0.3062(9) 0.104(5) Uani 1 1 d . . . . .
H6 H 0.311605 0.046835 0.259506 0.125 Uiso 1 1 calc R U . . .
C7 C 0.4088(7) -0.1270(7) 0.3529(6) 0.066(2) Uani 1 1 d . . . . .
C8 C 0.3468(8) -0.1774(7) 0.3821(9) 0.087(4) Uani 1 1 d . . . . .
H8 H 0.307607 -0.156378 0.418957 0.104 Uiso 1 1 calc R U . . .
C9 C 0.3424(10) -0.2593(8) 0.3568(11) 0.104(5) Uani 1 1 d . . . . .
H9 H 0.300772 -0.293469 0.377769 0.125 Uiso 1 1 calc R U . . .
C10 C 0.3986(10) -0.2906(9) 0.3014(10) 0.104(5) Uani 1 1 d . . . . .
H10 H 0.396491 -0.346234 0.285928 0.125 Uiso 1 1 calc R U . . .
C11 C 0.4580(10) -0.2393(8) 0.2690(8) 0.094(4) Uani 1 1 d . . . . .
H11 H 0.494717 -0.259620 0.229289 0.113 Uiso 1 1 calc R U . . .
C12 C 0.4639(9) -0.1587(8) 0.2941(7) 0.081(3) Uani 1 1 d . . . . .
H12 H 0.504972 -0.124640 0.271925 0.097 Uiso 1 1 calc R U . . .
C13 C 0.4704(7) 0.0411(8) 0.3106(6) 0.079(3) Uani 1 1 d . . . . .
H13A H 0.469572 0.012442 0.257547 0.095 Uiso 1 1 calc R U . . .
H13B H 0.442671 0.094208 0.303899 0.095 Uiso 1 1 calc R U . . .
O1 O 0.5548(4) 0.0537(5) 0.3374(4) 0.0667(19) Uani 1 1 d . . . . .
F1 F 0.6031(6) -0.0483(8) 0.1605(6) 0.136(4) Uani 1 1 d . . . . .
F2 F 0.4838(6) -0.0383(8) 0.1005(7) 0.156(4) Uani 1 1 d . . . . .
P1 P 0.5714(2) -0.0714(2) 0.0714(2) 0.0746(13) Uani 1 3 d S T P . .
P2 P 0.41560(15) -0.02265(16) 0.39123(13) 0.0580(6) Uani 1 1 d . . . . .
P3 P 0.56574(13) 0.06574(13) 0.43426(13) 0.0515(9) Uani 1 3 d S T P . .
Cl1 Cl 0.41219(12) -0.08781(12) 0.58781(12) 0.0559(9) Uani 1 3 d S T P . .
Ni1 Ni 0.49174(5) -0.00826(5) 0.50826(5) 0.0424(4) Uani 1 3 d S T P . .

loop_
_atom_site_aniso_label
_atom_site_aniso_U_11
_atom_site_aniso_U_22
_atom_site_aniso_U_33
_atom_site_aniso_U_23
_atom_site_aniso_U_13
_atom_site_aniso_U_12
C1 0.075(6) 0.084(7) 0.056(5) 0.006(5) -0.020(4) -0.007(5)
C2 0.062(6) 0.113(10) 0.087(8) 0.014(7) 0.005(5) 0.003(6)
C3 0.058(7) 0.139(13) 0.120(11) -0.018(10) 0.000(7) 0.009(7)
C4 0.080(9) 0.109(11) 0.132(13) -0.002(10) -0.034(9) 0.005(8)
C5 0.090(9) 0.127(13) 0.105(11) 0.004(10) -0.038(9) 0.025(9)
C6 0.092(9) 0.139(13) 0.081(8) 0.014(8) -0.030(7) 0.008(8)
C7 0.073(6) 0.072(6) 0.052(5) -0.008(4) 0.013(4) -0.010(5)
C8 0.097(9) 0.069(7) 0.095(8) -0.019(6) 0.025(7) -0.024(6)
C9 0.109(10) 0.071(7) 0.133(12) -0.014(8) 0.018(9) -0.031(7)
C10 0.115(12) 0.086(9) 0.113(10) -0.049(8) 0.033(9) -0.013(8)
C11 0.128(12) 0.084(8) 0.070(7) -0.022(6) 0.019(7) 0.014(8)
C12 0.094(8) 0.081(7) 0.068(7) 0.004(6) 0.011(6) 0.003(6)
C13 0.084(7) 0.100(8) 0.053(5) 0.008(5) -0.001(5) -0.010(6)
O1 0.073(4) 0.081(4) 0.046(3) 0.014(3) 0.014(3) -0.013(3)
F1 0.119(7) 0.180(9) 0.109(6) -0.054(6) -0.002(5) -0.043(6)
F2 0.086(6) 0.196(10) 0.188(10) -0.047(9) 0.005(6) 0.021(6)
P1 0.0746(13) 0.0746(13) 0.0746(13) -0.0095(15) 0.0095(15) -0.0095(15)
P2 0.0575(13) 0.0720(15) 0.0443(11) 0.0027(10) -0.0028(9) -0.0175(11)
P3 0.0515(9) 0.0515(9) 0.0515(9) 0.0077(9) 0.0077(9) -0.0077(9)
Cl1 0.0559(9) 0.0559(9) 0.0559(9) 0.0113(8) 0.0113(8) -0.0113(8)
Ni1 0.0424(4) 0.0424(4) 0.0424(4) 0.0044(4) 0.0044(4) -0.0044(4)

loop_
_atom_type_symbol
_atom_type_description
_atom_type_scat_dispersion_real
_atom_type_scat_dispersion_imag
_atom_type_scat_source
C C 0.0033 0.0016 'International Tables Vol C Tables 4.2.6.8 and 6.1.1.4'
H H 0.0000 0.0000 'International Tables Vol C Tables 4.2.6.8 and 6.1.1.4'
O O 0.0106 0.0060 'International Tables Vol C Tables 4.2.6.8 and 6.1.1.4'
F F 0.0171 0.0103 'International Tables Vol C Tables 4.2.6.8 and 6.1.1.4'
P P 0.1023 0.0942 'International Tables Vol C Tables 4.2.6.8 and 6.1.1.4'
Cl Cl 0.1484 0.1585 'International Tables Vol C Tables 4.2.6.8 and 6.1.1.4'
Ni Ni 0.3393 1.1124 'International Tables Vol C Tables 4.2.6.8 and 6.1.1.4'

loop_
_geom_angle_atom_site_label_1
_geom_angle_atom_site_label_2
_geom_angle_atom_site_label_3
_geom_angle
_geom_angle_site_symmetry_1
_geom_angle_site_symmetry_3
_geom_angle_publ_flag
C2 C1 C6 119.6(12) . . ?
C2 C1 P2 119.8(8) . . ?
C6 C1 P2 120.5(10) . . ?
C1 C2 C3 120.0(13) . . ?
C1 C2 H2 120.0 . . ?
C3 C2 H2 120.0 . . ?
C4 C3 C2 117.9(14) . . ?
C4 C3 H3 121.0 . . ?
C2 C3 H3 121.0 . . ?
C5 C4 C3 121.1(14) . . ?
C5 C4 H4 119.5 . . ?
C3 C4 H4 119.5 . . ?
C4 C5 C6 122.4(14) . . ?
C4 C5 H5 118.8 . . ?
C6 C5 H5 118.8 . . ?
C5 C6 C1 118.6(15) . . ?
C5 C6 H6 120.7 . . ?
C1 C6 H6 120.7 . . ?
C8 C7 C12 118.7(10) . . ?
C8 C7 P2 118.7(8) . . ?
C12 C7 P2 122.5(8) . . ?
C7 C8 C9 120.1(12) . . ?
C7 C8 H8 119.9 . . ?
C9 C8 H8 119.9 . . ?
C10 C9 C8 120.6(13) . . ?
C10 C9 H9 119.7 . . ?
C8 C9 H9 119.7 . . ?
C11 C10 C9 119.3(12) . . ?
C11 C10 H10 120.4 . . ?
C9 C10 H10 120.4 . . ?
C12 C11 C10 120.7(12) . . ?
C12 C11 H11 119.6 . . ?
C10 C11 H11 119.6 . . ?
C11 C12 C7 120.4(12) . . ?
C11 C12 H12 119.8 . . ?
C7 C12 H12 119.8 . . ?
O1 C13 P2 108.2(7) . . ?
O1 C13 H13A 110.0 . . ?
P2 C13 H13A 110.0 . . ?
O1 C13 H13B 110.0 . . ?
P2 C13 H13B 110.0 . . ?
H13A C13 H13B 108.4 . . ?
C13 O1 P3 114.7(6) . . ?
F1 P1 F1 89.8(7) 10_554 9 ?
F1 P1 F1 89.8(7) 10_554 . ?
F1 P1 F1 89.8(7) 9 . ?
F1 P1 F2 86.5(6) 10_554 10_554 ?
F1 P1 F2 90.0(7) 9 10_554 ?
F1 P1 F2 176.3(7) . 10_554 ?
F1 P1 F2 176.3(7) 10_554 9 ?
F1 P1 F2 86.5(6) 9 9 ?
F1 P1 F2 90.0(7) . 9 ?
F2 P1 F2 93.7(7) 10_554 9 ?
F1 P1 F2 90.0(7) 10_554 . ?
F1 P1 F2 176.3(7) 9 . ?
F1 P1 F2 86.5(6) . . ?
F2 P1 F2 93.7(7) 10_554 . ?
F2 P1 F2 93.7(7) 9 . ?
C7 P2 C1 103.5(5) . . ?
C7 P2 C13 107.6(5) . . ?
C1 P2 C13 101.9(5) . . ?
C7 P2 Ni1 114.6(4) . . ?
C1 P2 Ni1 122.4(3) . . ?
C13 P2 Ni1 105.4(4) . . ?
O1 P3 O1 102.6(3) 12_556 11_645 ?
O1 P3 O1 102.6(3) 12_556 . ?
O1 P3 O1 102.6(3) 11_645 . ?
O1 P3 Ni1 115.7(3) 12_556 . ?
O1 P3 Ni1 115.7(3) 11_645 . ?
O1 P3 Ni1 115.7(3) . . ?
P3 Ni1 Cl1 180.00(13) . . ?
P3 Ni1 P2 83.74(7) . . ?
Cl1 Ni1 P2 96.26(7) . . ?
P3 Ni1 P2 83.74(7) . 12_556 ?
Cl1 Ni1 P2 96.26(7) . 12_556 ?
P2 Ni1 P2 118.83(3) . 12_556 ?
P3 Ni1 P2 83.74(7) . 11_645 ?
Cl1 Ni1 P2 96.26(7) . 11_645 ?
P2 Ni1 P2 118.83(3) . 11_645 ?
P2 Ni1 P2 118.83(3) 12_556 11_645 ?

loop_
_geom_bond_atom_site_label_1
_geom_bond_atom_site_label_2
_geom_bond_distance
_geom_bond_site_symmetry_2
_geom_bond_publ_flag
C1 C2 1.380(16) . ?
C1 C6 1.411(16) . ?
C1 P2 1.835(11) . ?
C2 C3 1.431(17) . ?
C2 H2 0.9300 . ?
C3 C4 1.38(2) . ?
C3 H3 0.9300 . ?
C4 C5 1.35(2) . ?
C4 H4 0.9300 . ?
C5 C6 1.37(2) . ?
C5 H5 0.9300 . ?
C6 H6 0.9300 . ?
C7 C8 1.368(15) . ?
C7 C12 1.393(16) . ?
C7 P2 1.793(11) . ?
C8 C9 1.382(16) . ?
C8 H8 0.9300 . ?
C9 C10 1.37(2) . ?
C9 H9 0.9300 . ?
C10 C11 1.366(19) . ?
C10 H10 0.9300 . ?
C11 C12 1.362(17) . ?
C11 H11 0.9300 . ?
C12 H12 0.9300 . ?
C13 O1 1.440(13) . ?
C13 P2 1.875(11) . ?
C13 H13A 0.9700 . ?
C13 H13B 0.9700 . ?
O1 P3 1.581(6) . ?
F1 P1 1.568(9) . ?
F2 P1 1.579(10) . ?
P2 Ni1 2.259(2) . ?
P3 Ni1 2.063(4) . ?
Cl1 Ni1 2.218(3) . ?

loop_
_geom_torsion_atom_site_label_1
_geom_torsion_atom_site_label_2
_geom_torsion_atom_site_label_3
_geom_torsion_atom_site_label_4
_geom_torsion
_geom_torsion_site_symmetry_1
_geom_torsion_site_symmetry_2
_geom_torsion_site_symmetry_3
_geom_torsion_site_symmetry_4
_geom_torsion_publ_flag
C6 C1 C2 C3 8(2) . . . . ?
P2 C1 C2 C3 -176.4(12) . . . . ?
C1 C2 C3 C4 -5(2) . . . . ?
C2 C3 C4 C5 1(3) . . . . ?
C3 C4 C5 C6 0(3) . . . . ?
C4 C5 C6 C1 3(3) . . . . ?
C2 C1 C6 C5 -7(2) . . . . ?
P2 C1 C6 C5 177.5(13) . . . . ?
C12 C7 C8 C9 4(2) . . . . ?
P2 C7 C8 C9 -176.8(12) . . . . ?
C7 C8 C9 C10 -1(3) . . . . ?
C8 C9 C10 C11 -2(3) . . . . ?
C9 C10 C11 C12 3(3) . . . . ?
C10 C11 C12 C7 -1(2) . . . . ?
C8 C7 C12 C11 -3(2) . . . . ?
P2 C7 C12 C11 177.8(11) . . . . ?
P2 C13 O1 P3 -36.4(10) . . . . ?
C8 C7 P2 C1 -47.8(11) . . . . ?
C12 C7 P2 C1 131.7(10) . . . . ?
C8 C7 P2 C13 -155.2(11) . . . . ?
C12 C7 P2 C13 24.3(12) . . . . ?
C8 C7 P2 Ni1 87.9(11) . . . . ?
C12 C7 P2 Ni1 -92.6(10) . . . . ?
C2 C1 P2 C7 103.1(11) . . . . ?
C6 C1 P2 C7 -81.0(12) . . . . ?
C2 C1 P2 C13 -145.2(11) . . . . ?
C6 C1 P2 C13 30.7(12) . . . . ?
C2 C1 P2 Ni1 -28.1(12) . . . . ?
C6 C1 P2 Ni1 147.8(10) . . . . ?
O1 C13 P2 C7 -102.6(8) . . . . ?
O1 C13 P2 C1 148.9(8) . . . . ?
O1 C13 P2 Ni1 20.1(9) . . . . ?
C13 O1 P3 O1 -87.8(9) . . . 12_556 ?
C13 O1 P3 O1 166.1(8) . . . 11_645 ?
C13 O1 P3 Ni1 39.2(8) . . . . ?
